data_4066782
loop_
_publ_author_name
'Bass, Heather M.'
'Cramer, S. Alan'
'Price, Julia L.'
'Jenkins, David M.'

_publ_section_title
;
 18-Atom-Ringed Macrocyclic Tetra-imidazoliums for Preparation of
 Monomeric Tetra-carbene Complexes
;
_journal_issue 15
_journal_name_full Organometallics
_journal_page_first 3235
_journal_paper_doi 10.1021/om100625g
_journal_volume 29
_journal_year 2010
_chemical_formula_sum 'C70 H52 F12 N8 O P2 Pt'
_chemical_formula_weight 1506.23
_chemical_name_systematic
; 
 ? 
;
_space_group_IT_number 9
_symmetry_cell_setting monoclinic
_symmetry_space_group_name_Hall 'C -2yc'
_symmetry_space_group_name_H-M 'C 1 c 1'
_atom_sites_solution_hydrogens geom
_atom_sites_solution_primary direct
_atom_sites_solution_secondary difmap
_audit_creation_method SHELXL-97
_cell_angle_alpha 90.00
_cell_angle_beta 112.138(4)
_cell_angle_gamma 90.00
_cell_formula_units_Z 4
_cell_length_a 30.804(10)
_cell_length_b 8.803(3)
_cell_length_c 26.918(9)
_cell_measurement_temperature 150
_cell_volume 6761(4)
_computing_structure_refinement 'SHELXL-97 (Sheldrick, 1997)'
_computing_structure_solution 'SHELXS-97 (Sheldrick, 1990)'
_diffrn_ambient_temperature 150
_diffrn_measured_fraction_theta_full 0.991
_diffrn_measured_fraction_theta_max 0.991
_diffrn_radiation_monochromator graphite
_diffrn_radiation_source 'fine-focus sealed tube'
_diffrn_radiation_type MoK\a
_diffrn_radiation_wavelength 0.71073
_diffrn_reflns_av_R_equivalents 0.0256
_diffrn_reflns_av_sigmaI/netI 0.0296
_diffrn_reflns_limit_h_max 36
_diffrn_reflns_limit_h_min -35
_diffrn_reflns_limit_k_max 10
_diffrn_reflns_limit_k_min -10
_diffrn_reflns_limit_l_max 30
_diffrn_reflns_limit_l_min -32
_diffrn_reflns_number 34508
_diffrn_reflns_theta_full 25.34
_diffrn_reflns_theta_max 25.34
_diffrn_reflns_theta_min 2.42
_exptl_absorpt_coefficient_mu 2.205
_exptl_absorpt_correction_T_max 0.7452
_exptl_absorpt_correction_T_min 0.5925
_exptl_absorpt_correction_type empirical
_exptl_crystal_colour white
_exptl_crystal_density_diffrn 1.480
_exptl_crystal_density_method 'not measured'
_exptl_crystal_description block
_exptl_crystal_F_000 3008
_exptl_crystal_size_max 0.3
_exptl_crystal_size_mid 0.3
_exptl_crystal_size_min 0.2
_refine_diff_density_max 1.398
_refine_diff_density_min -0.878
_refine_diff_density_rms 0.109
_refine_ls_abs_structure_details 'Flack H D (1983), Acta Cryst. A39, 876-881'
_refine_ls_abs_structure_Flack 0.501(9)
_refine_ls_extinction_method none
_refine_ls_goodness_of_fit_ref 1.084
_refine_ls_hydrogen_treatment constr
_refine_ls_matrix_type full
_refine_ls_number_parameters 795
_refine_ls_number_reflns 11421
_refine_ls_number_restraints 863
_refine_ls_restrained_S_all 1.053
_refine_ls_R_factor_all 0.0410
_refine_ls_R_factor_gt 0.0363
_refine_ls_shift/su_max 0.190
_refine_ls_shift/su_mean 0.029
_refine_ls_structure_factor_coef Fsqd
_refine_ls_weighting_details 'calc w=1/[\s^2^(Fo^2^)+(0.0695P)^2^+10.3407P] where P=(Fo^2^+2Fc^2^)/3'
_refine_ls_weighting_scheme calc
_refine_ls_wR_factor_gt 0.0997
_refine_ls_wR_factor_ref 0.1033
_reflns_number_gt 10499
_reflns_number_total 11421
_reflns_threshold_expression >2sigma(I)
_cod_data_source_file om100625g_si_001.cif
_cod_data_source_block tdh130a
_cod_depositor_comments
;
The following automatic conversions were performed:

'_symmetry_cell_setting' value 'Monoclinic' changed to 'monoclinic'
according to /home/saulius/struct/CIF-dictionaries/cif_core.dic
dictionary named 'cif_core.dic' version 2.4.1 from 2010-06-29.

Automatic conversion script
Id: cif_fix_values 1715 2011-07-08 13:25:40Z adriana 
;
_cod_original_sg_symbol_H-M Cc
_cod_database_code 4066782

loop_
_symmetry_equiv_pos_as_xyz
'x, y, z'
'x, -y, z+1/2'
'x+1/2, y+1/2, z'
'x+1/2, -y+1/2, z+1/2'

loop_
_atom_site_label
_atom_site_type_symbol
_atom_site_fract_x
_atom_site_fract_y
_atom_site_fract_z
_atom_site_U_iso_or_equiv
_atom_site_adp_type
_atom_site_occupancy
_atom_site_symmetry_multiplicity
_atom_site_calc_flag
_atom_site_refinement_flags
Pt1 Pt 0.48065(5) 0.088690(17) 0.30667(5) 0.02701(7) Uani 1 1 d U
C1 C 0.4179(5) 0.0819(12) 0.2387(7) 0.027(3) Uani 1 1 d U
C2 C 0.4414(6) 0.1006(14) 0.3485(7) 0.034(3) Uani 1 1 d U
C3 C 0.5377(5) 0.0766(13) 0.3723(6) 0.024(2) Uani 1 1 d U
C4 C 0.5247(5) 0.1002(10) 0.2661(6) 0.019(2) Uani 1 1 d U
C5 C 0.3618(5) 0.0875(11) 0.1556(6) 0.025(2) Uani 1 1 d U
C6 C 0.3462(4) 0.0171(17) 0.1917(6) 0.032(3) Uani 1 1 d U
C7 C 0.3711(6) 0.0742(14) 0.3651(7) 0.035(3) Uani 1 1 d U
C8 C 0.4027(5) 0.1898(17) 0.4012(6) 0.032(3) Uani 1 1 d U
C9 C 0.6001(6) 0.0873(13) 0.4528(6) 0.033(3) Uani 1 1 d U
C10 C 0.6186(5) 0.0131(15) 0.4225(5) 0.027(2) Uani 1 1 d U
C11 C 0.5859(5) 0.0849(12) 0.2440(6) 0.021(2) Uani 1 1 d U
C12 C 0.5606(5) 0.1865(16) 0.2138(6) 0.028(2) Uani 1 1 d U
C13 C 0.3786(6) -0.0618(15) 0.2867(6) 0.034(3) Uani 1 1 d U
H13A H 0.3952 -0.1577 0.2916 0.040 Uiso 1 1 calc R
H13B H 0.3460 -0.0847 0.2799 0.040 Uiso 1 1 calc R
C14 C 0.4804(5) 0.2921(17) 0.4117(7) 0.040(3) Uani 1 1 d U
H14A H 0.4718 0.3701 0.4317 0.048 Uiso 1 1 calc R
H14B H 0.4880 0.3427 0.3839 0.048 Uiso 1 1 calc R
C15 C 0.5255(6) 0.2100(18) 0.4504(6) 0.038(3) Uani 1 1 d U
H15A H 0.5461 0.2859 0.4737 0.046 Uiso 1 1 calc R
H15B H 0.5163 0.1414 0.4730 0.046 Uiso 1 1 calc R
C16 C 0.5789(5) -0.0777(12) 0.3233(5) 0.021(2) Uani 1 1 d U
H16A H 0.6100 -0.1169 0.3297 0.025 Uiso 1 1 calc R
H16B H 0.5571 -0.1620 0.3153 0.025 Uiso 1 1 calc R
C17 C 0.4770(4) 0.2977(15) 0.2014(6) 0.029(2) Uani 1 1 d U
H17A H 0.4691 0.3425 0.2298 0.035 Uiso 1 1 calc R
H17B H 0.4847 0.3797 0.1821 0.035 Uiso 1 1 calc R
C18 C 0.4368(5) 0.2180(17) 0.1653(7) 0.038(3) Uani 1 1 d U
H18A H 0.4474 0.1487 0.1442 0.045 Uiso 1 1 calc R
H18B H 0.4164 0.2917 0.1406 0.045 Uiso 1 1 calc R
C19 C 0.3374(5) 0.1286(17) 0.1025(6) 0.029(2) Uani 1 1 d DU
C20 C 0.3020(4) 0.2544(14) 0.0900(6) 0.041(3) Uani 1 1 d DU
H20A H 0.2963 0.3080 0.1167 0.049 Uiso 1 1 calc R
C21 C 0.2783(5) 0.2855(19) 0.0362(6) 0.056(4) Uani 1 1 d DU
H21A H 0.2567 0.3646 0.0275 0.067 Uiso 1 1 calc R
C22 C 0.2835(5) 0.215(2) -0.0023(6) 0.059(4) Uani 1 1 d DU
H22A H 0.2650 0.2418 -0.0374 0.071 Uiso 1 1 calc R
C23 C 0.3169(8) 0.0975(18) 0.0071(8) 0.069(6) Uani 1 1 d DU
H23A H 0.3219 0.0485 -0.0209 0.083 Uiso 1 1 calc R
C24 C 0.3423(7) 0.058(2) 0.0610(7) 0.054(4) Uani 1 1 d DU
H24A H 0.3637 -0.0212 0.0681 0.065 Uiso 1 1 calc R
C25 C 0.2989(5) -0.0516(15) 0.1799(6) 0.028(2) Uani 1 1 d U
C26 C 0.2717(5) 0.0033(19) 0.2090(7) 0.047(3) Uani 1 1 d U
H26A H 0.2831 0.0745 0.2364 0.056 Uiso 1 1 calc R
C27 C 0.2219(6) -0.065(2) 0.1916(7) 0.052(4) Uani 1 1 d U
H27A H 0.2009 -0.0289 0.2063 0.063 Uiso 1 1 calc R
C28 C 0.2103(6) -0.167(2) 0.1579(8) 0.053(4) Uani 1 1 d U
H28A H 0.1829 -0.2194 0.1536 0.064 Uiso 1 1 calc R
C29 C 0.2337(5) -0.2115(18) 0.1266(7) 0.051(3) Uani 1 1 d DU
H29A H 0.2194 -0.2739 0.0970 0.061 Uiso 1 1 calc R
C30 C 0.2790(5) -0.1618(16) 0.1397(6) 0.038(3) Uani 1 1 d DU
H30A H 0.2968 -0.2018 0.1216 0.046 Uiso 1 1 calc R
C31 C 0.3279(5) 0.0102(19) 0.3631(6) 0.033(3) Uani 1 1 d U
C32 C 0.3211(5) -0.1312(17) 0.3612(5) 0.034(3) Uani 1 1 d DU
H32A H 0.3461 -0.1930 0.3630 0.041 Uiso 1 1 calc R
C33 C 0.2787(5) -0.2051(19) 0.3566(6) 0.047(3) Uani 1 1 d DU
H33A H 0.2753 -0.3101 0.3542 0.056 Uiso 1 1 calc R
C34 C 0.2421(6) -0.1074(17) 0.3561(6) 0.038(3) Uani 1 1 d U
H34A H 0.2132 -0.1479 0.3525 0.046 Uiso 1 1 calc R
C35 C 0.2490(5) 0.050(2) 0.3608(6) 0.039(3) Uani 1 1 d DU
H35A H 0.2262 0.1158 0.3632 0.047 Uiso 1 1 calc R
C36 C 0.2926(5) 0.1040(15) 0.3617(6) 0.035(3) Uani 1 1 d DU
H36A H 0.2972 0.2084 0.3613 0.042 Uiso 1 1 calc R
C37 C 0.3932(5) 0.2905(18) 0.4395(6) 0.034(3) Uani 1 1 d DU
C38 C 0.3772(6) 0.4292(17) 0.4256(7) 0.059(4) Uani 1 1 d DU
H38A H 0.3720 0.4640 0.3912 0.071 Uiso 1 1 calc R
C39 C 0.3674(6) 0.532(2) 0.4651(7) 0.074(4) Uani 1 1 d DU
H39A H 0.3549 0.6289 0.4548 0.089 Uiso 1 1 calc R
C40 C 0.3880(5) 0.3415(18) 0.5268(6) 0.063(3) Uani 1 1 d DU
H40A H 0.3909 0.3031 0.5601 0.075 Uiso 1 1 calc R
C41 C 0.3771(5) 0.4815(18) 0.5162(6) 0.043(2) Uani 1 1 d DU
H41A H 0.3758 0.5472 0.5427 0.052 Uiso 1 1 calc R
C42 C 0.3957(6) 0.2430(15) 0.4891(6) 0.055(3) Uani 1 1 d DU
H42A H 0.4028 0.1417 0.4984 0.066 Uiso 1 1 calc R
C43 C 0.6266(5) 0.138(2) 0.5132(6) 0.036(3) Uani 1 1 d U
C44 C 0.6186(7) 0.056(2) 0.5557(7) 0.048(3) Uani 1 1 d U
H44 H 0.5965 -0.0218 0.5481 0.057 Uiso 1 1 calc R
C45 C 0.6450(7) 0.0963(16) 0.6071(7) 0.054(5) Uani 1 1 d U
H45A H 0.6412 0.0428 0.6349 0.064 Uiso 1 1 calc R
C46 C 0.6768(6) 0.2123(18) 0.6196(7) 0.056(4) Uani 1 1 d U
H46A H 0.6941 0.2370 0.6552 0.067 Uiso 1 1 calc R
C47 C 0.6832(6) 0.2948(19) 0.5774(7) 0.061(4) Uani 1 1 d U
H47A H 0.7045 0.3745 0.5838 0.074 Uiso 1 1 calc R
C48 C 0.6544(6) 0.2462(18) 0.5238(6) 0.052(4) Uani 1 1 d U
H48A H 0.6570 0.2997 0.4953 0.062 Uiso 1 1 calc R
C49 C 0.6659(5) -0.0444(19) 0.4331(5) 0.035(3) Uani 1 1 d U
C50 C 0.6810(5) -0.161(2) 0.4711(7) 0.050(4) Uani 1 1 d DU
H50A H 0.6626 -0.1923 0.4898 0.060 Uiso 1 1 calc R
C51 C 0.7243(5) -0.2306(16) 0.4805(6) 0.043(3) Uani 1 1 d DU
H51A H 0.7333 -0.3139 0.5034 0.051 Uiso 1 1 calc R
C52 C 0.7544(6) -0.177(2) 0.4561(7) 0.048(3) Uani 1 1 d U
H52 H 0.7852 -0.2097 0.4658 0.058 Uiso 1 1 calc R
C53 C 0.7319(6) -0.0608(17) 0.4125(6) 0.038(3) Uani 1 1 d U
H53A H 0.7471 -0.0318 0.3899 0.046 Uiso 1 1 calc R
C54 C 0.6926(5) -0.0027(16) 0.4064(5) 0.035(3) Uani 1 1 d U
H54A H 0.6816 0.0750 0.3814 0.042 Uiso 1 1 calc R
C55 C 0.6330(5) 0.0193(16) 0.2490(5) 0.027(3) Uani 1 1 d DU
C56 C 0.6406(5) -0.1515(15) 0.2534(5) 0.039(3) Uani 1 1 d DU
H56A H 0.6169 -0.2179 0.2528 0.047 Uiso 1 1 calc R
C57 C 0.6831(5) -0.2017(17) 0.2584(6) 0.047(4) Uani 1 1 d DU
H57A H 0.6887 -0.3058 0.2620 0.056 Uiso 1 1 calc R
C58 C 0.7183(8) -0.110(2) 0.2586(9) 0.060(5) Uani 1 1 d DU
H58A H 0.7471 -0.1521 0.2623 0.072 Uiso 1 1 calc R
C59 C 0.7120(5) 0.040(3) 0.2533(8) 0.051(4) Uani 1 1 d DU
H59A H 0.7370 0.1001 0.2535 0.061 Uiso 1 1 calc R
C60 C 0.6704(5) 0.1121(18) 0.2476(6) 0.038(3) Uani 1 1 d DU
H60A H 0.6670 0.2168 0.2431 0.045 Uiso 1 1 calc R
C61 C 0.5658(5) 0.2862(18) 0.1708(6) 0.033(3) Uani 1 1 d DU
C62 C 0.5829(7) 0.437(2) 0.1833(9) 0.087(6) Uani 1 1 d DU
H62A H 0.5908 0.4712 0.2182 0.104 Uiso 1 1 calc R
C63 C 0.5880(7) 0.526(2) 0.1491(9) 0.092(6) Uani 1 1 d DU
H63A H 0.5987 0.6245 0.1591 0.110 Uiso 1 1 calc R
C64 C 0.5784(7) 0.481(3) 0.1002(9) 0.083(5) Uani 1 1 d DU
H64A H 0.5838 0.5460 0.0758 0.099 Uiso 1 1 calc R
C65 C 0.5587(7) 0.325(2) 0.0827(7) 0.096(6) Uani 1 1 d DU
H65A H 0.5514 0.2925 0.0477 0.115 Uiso 1 1 calc R
C66 C 0.5518(7) 0.233(2) 0.1194(7) 0.082(5) Uani 1 1 d DU
H66A H 0.5381 0.1381 0.1101 0.099 Uiso 1 1 calc R
C100 C 0.4494(5) -0.1588(16) 0.5060(6) 0.045(3) Uiso 0.50 1 d PU
C101 C 0.4662(4) -0.2612(14) 0.4741(5) 0.034(3) Uiso 0.50 1 d PU
C102 C 0.5247(4) -0.2844(10) 0.4370(4) 0.0166(19) Uiso 0.50 1 d PU
C103 C 0.4916(7) -0.292(2) 0.3836(9) 0.032(4) Uiso 0.50 1 d PU
C200 C 0.4673(6) 0.687(2) 0.2375(7) 0.036(5) Uiso 0.50 1 d PU
C201 C 0.4658(8) 0.723(3) 0.2098(10) 0.073(6) Uiso 0.50 1 d PU
C202 C 0.4907(8) 0.869(2) 0.1484(8) 0.065(5) Uiso 0.50 1 d PU
C203 C 0.4779(5) 0.8022(15) 0.1792(6) 0.037(3) Uiso 0.50 1 d PU
P1 P 0.35479(17) 0.4840(5) 0.25404(18) 0.0618(14) Uani 1 1 d U
P2 P 0.60617(15) 0.4817(5) 0.35861(17) 0.0503(12) Uani 1 1 d U
N1 N 0.4076(5) 0.1278(15) 0.1895(5) 0.031(2) Uani 1 1 d U
N2 N 0.3807(4) 0.0074(13) 0.2430(5) 0.030(2) Uani 1 1 d U
N3 N 0.3978(4) 0.0239(11) 0.3365(5) 0.0264(19) Uani 1 1 d U
N4 N 0.4431(4) 0.2025(12) 0.3880(5) 0.028(2) Uani 1 1 d U
N5 N 0.5521(5) 0.1235(15) 0.4253(5) 0.027(2) Uani 1 1 d U
N6 N 0.5786(4) 0.0121(12) 0.3730(4) 0.028(2) Uani 1 1 d U
N7 N 0.5646(4) 0.0327(14) 0.2789(4) 0.029(2) Uani 1 1 d U
N8 N 0.5214(4) 0.1933(12) 0.2272(5) 0.027(2) Uani 1 1 d U
F1 F 0.3982(3) 0.5296(9) 0.3053(3) 0.0853(18) Uiso 1 1 d U
F2 F 0.3839(3) 0.3987(7) 0.2279(3) 0.086(2) Uiso 1 1 d U
F3 F 0.3443(3) 0.3177(9) 0.2711(3) 0.079(2) Uiso 1 1 d U
F4 F 0.3579(5) 0.6387(13) 0.2296(5) 0.034(3) Uiso 0.50 1 d PU
F4A F 0.3763(6) 0.6410(17) 0.2362(6) 0.072(5) Uiso 0.50 1 d PU
F5 F 0.3296(3) 0.5767(7) 0.2850(3) 0.0759(19) Uiso 1 1 d U
F7 F 0.5980(5) 0.3184(15) 0.3352(6) 0.076(4) Uiso 0.50 1 d PU
F7A F 0.6160(4) 0.3378(12) 0.3268(4) 0.048(3) Uiso 0.50 1 d PU
F8 F 0.5883(3) 0.4120(7) 0.4051(3) 0.079(2) Uiso 1 1 d U
F9 F 0.6563(3) 0.4771(11) 0.4068(4) 0.092(3) Uiso 1 1 d U
F10 F 0.5535(3) 0.4756(12) 0.3175(4) 0.125(3) Uiso 1 1 d U
F11 F 0.6159(7) 0.649(2) 0.3800(8) 0.119(7) Uiso 0.50 1 d PU
F11A F 0.5972(6) 0.6458(15) 0.3896(5) 0.045(4) Uiso 0.50 1 d PU
O1 O 0.4879(8) -0.166(3) 0.4600(9) 0.103(7) Uiso 0.50 1 d PU
O2 O 0.4566(3) 0.8139(10) 0.1487(4) 0.0275(19) Uiso 0.50 1 d PU
F6 F 0.3055(3) 0.4377(10) 0.2070(4) 0.088(3) Uiso 1 1 d U
F12 F 0.6338(4) 0.5342(13) 0.3192(5) 0.134(4) Uiso 1 1 d U

loop_
_atom_site_aniso_label
_atom_site_aniso_U_11
_atom_site_aniso_U_22
_atom_site_aniso_U_33
_atom_site_aniso_U_23
_atom_site_aniso_U_13
_atom_site_aniso_U_12
Pt1 0.02511(10) 0.02850(10) 0.02809(10) -0.0001(3) 0.01080(7) -0.0005(3)
C1 0.019(4) 0.025(6) 0.034(4) -0.002(4) 0.005(3) -0.002(3)
C2 0.019(5) 0.045(7) 0.032(6) -0.008(4) 0.003(4) -0.004(4)
C3 0.023(4) 0.029(6) 0.025(4) -0.006(4) 0.016(3) -0.009(3)
C4 0.023(5) 0.015(5) 0.024(5) -0.007(3) 0.013(4) -0.004(3)
C5 0.020(4) 0.027(6) 0.032(4) 0.003(3) 0.014(4) 0.010(3)
C6 0.016(4) 0.043(7) 0.034(5) -0.001(5) 0.006(4) 0.004(4)
C7 0.036(5) 0.027(5) 0.037(6) -0.003(4) 0.010(5) -0.003(4)
C8 0.035(6) 0.035(6) 0.027(6) 0.003(4) 0.011(5) 0.002(5)
C9 0.040(6) 0.036(7) 0.020(4) 0.002(3) 0.007(4) 0.008(4)
C10 0.035(5) 0.024(6) 0.022(4) 0.001(4) 0.009(4) 0.000(4)
C11 0.017(4) 0.031(5) 0.018(5) -0.002(3) 0.011(4) -0.003(3)
C12 0.020(5) 0.030(6) 0.036(6) 0.004(4) 0.013(5) 0.001(4)
C13 0.023(5) 0.024(4) 0.045(5) 0.005(4) 0.003(4) 0.002(4)
C14 0.036(5) 0.034(7) 0.054(8) -0.013(5) 0.022(5) 0.004(4)
C15 0.037(6) 0.045(8) 0.029(6) -0.012(5) 0.008(5) -0.001(5)
C16 0.032(6) 0.018(4) 0.014(4) -0.004(2) 0.012(4) -0.006(3)
C17 0.026(4) 0.024(5) 0.039(6) 0.008(4) 0.014(4) 0.014(3)
C18 0.031(6) 0.046(8) 0.043(7) 0.015(5) 0.022(5) 0.003(5)
C19 0.022(6) 0.030(5) 0.033(5) 0.001(4) 0.007(4) 0.000(4)
C20 0.032(6) 0.052(6) 0.034(5) 0.010(5) 0.006(5) 0.016(4)
C21 0.043(8) 0.086(10) 0.036(6) 0.033(6) 0.013(6) 0.016(6)
C22 0.040(7) 0.105(11) 0.018(5) 0.021(6) -0.006(5) -0.008(6)
C23 0.096(15) 0.076(14) 0.029(6) -0.003(7) 0.017(10) 0.002(8)
C24 0.071(11) 0.054(8) 0.031(5) 0.004(6) 0.012(7) 0.017(7)
C25 0.023(4) 0.022(4) 0.041(7) 0.009(4) 0.013(4) 0.007(3)
C26 0.043(6) 0.050(8) 0.060(9) -0.007(6) 0.032(6) -0.010(6)
C27 0.022(5) 0.073(8) 0.058(8) 0.002(5) 0.010(6) -0.005(5)
C28 0.024(6) 0.068(9) 0.061(9) 0.008(6) 0.007(6) -0.012(6)
C29 0.040(6) 0.068(8) 0.034(6) 0.000(5) 0.003(4) -0.013(5)
C30 0.045(6) 0.044(7) 0.029(6) 0.002(4) 0.019(6) -0.009(5)
C31 0.030(5) 0.044(6) 0.025(7) -0.003(6) 0.011(5) 0.000(4)
C32 0.030(5) 0.049(5) 0.026(6) 0.003(5) 0.013(5) -0.001(4)
C33 0.047(8) 0.061(7) 0.037(8) 0.008(7) 0.021(7) -0.009(5)
C34 0.033(7) 0.063(7) 0.027(7) -0.006(6) 0.021(7) -0.021(5)
C35 0.037(6) 0.055(6) 0.026(7) -0.001(6) 0.013(6) -0.005(6)
C36 0.035(6) 0.041(6) 0.028(6) 0.011(4) 0.012(5) -0.003(4)
C37 0.035(7) 0.041(6) 0.024(5) -0.001(4) 0.009(5) 0.004(5)
C38 0.098(11) 0.051(6) 0.034(6) -0.001(4) 0.031(7) 0.027(6)
C39 0.112(11) 0.070(8) 0.041(7) -0.008(5) 0.031(7) 0.036(8)
C40 0.093(8) 0.067(6) 0.041(5) -0.001(4) 0.039(5) 0.010(6)
C41 0.040(5) 0.056(5) 0.039(5) -0.020(4) 0.022(4) -0.005(4)
C42 0.088(7) 0.040(5) 0.043(5) 0.003(4) 0.031(5) 0.009(5)
C43 0.037(7) 0.048(7) 0.022(4) -0.007(5) 0.011(4) 0.002(5)
C44 0.058(9) 0.054(8) 0.041(6) 0.005(6) 0.030(6) -0.004(6)
C45 0.074(12) 0.062(11) 0.031(6) 0.004(6) 0.027(8) -0.001(6)
C46 0.073(10) 0.064(8) 0.037(6) -0.008(5) 0.030(6) -0.005(6)
C47 0.067(11) 0.067(8) 0.049(8) -0.007(7) 0.019(8) -0.026(7)
C48 0.056(8) 0.069(8) 0.039(6) -0.003(6) 0.028(6) -0.017(6)
C49 0.030(5) 0.051(7) 0.018(6) -0.001(5) 0.002(4) 0.004(5)
C50 0.034(6) 0.066(9) 0.041(8) 0.018(6) 0.004(6) -0.002(6)
C51 0.049(6) 0.042(5) 0.030(5) 0.004(4) 0.006(4) 0.011(4)
C52 0.044(7) 0.055(8) 0.042(7) -0.006(5) 0.011(6) 0.015(6)
C53 0.027(6) 0.059(6) 0.028(5) 0.001(4) 0.009(4) -0.007(4)
C54 0.030(5) 0.038(7) 0.029(6) 0.001(5) 0.001(4) -0.007(4)
C55 0.029(5) 0.028(5) 0.026(6) -0.005(5) 0.014(5) 0.005(4)
C56 0.056(6) 0.024(4) 0.040(7) -0.002(4) 0.022(6) 0.002(4)
C57 0.059(8) 0.040(6) 0.041(8) 0.006(7) 0.017(8) 0.023(5)
C58 0.047(9) 0.075(8) 0.051(11) -0.005(9) 0.011(9) 0.011(7)
C59 0.025(6) 0.075(7) 0.054(10) 0.004(9) 0.018(7) -0.001(7)
C60 0.029(6) 0.053(6) 0.035(7) 0.017(5) 0.015(5) -0.002(4)
C61 0.027(7) 0.042(6) 0.034(5) 0.008(4) 0.016(5) 0.005(5)
C62 0.147(16) 0.064(8) 0.048(8) -0.004(6) 0.035(10) -0.055(10)
C63 0.130(13) 0.080(9) 0.067(9) 0.001(6) 0.040(9) -0.071(10)
C64 0.098(11) 0.095(10) 0.075(8) 0.024(7) 0.056(9) -0.020(9)
C65 0.167(16) 0.091(9) 0.046(6) -0.002(5) 0.061(9) -0.026(9)
C66 0.147(14) 0.063(7) 0.042(6) -0.007(5) 0.042(8) -0.025(7)
P1 0.074(3) 0.032(2) 0.057(3) -0.016(2) 0.000(2) 0.013(2)
P2 0.052(3) 0.047(3) 0.050(3) -0.0056(19) 0.017(2) -0.017(2)
N1 0.027(5) 0.033(5) 0.036(5) 0.008(5) 0.016(4) 0.002(4)
N2 0.026(4) 0.030(5) 0.034(4) -0.007(4) 0.012(3) -0.009(4)
N3 0.033(5) 0.014(4) 0.033(4) 0.005(3) 0.013(4) 0.001(3)
N4 0.025(4) 0.025(5) 0.035(5) -0.003(4) 0.011(4) 0.006(3)
N5 0.027(5) 0.033(5) 0.022(4) 0.001(4) 0.009(3) -0.004(4)
N6 0.033(4) 0.030(5) 0.022(4) -0.012(4) 0.010(3) -0.013(4)
N7 0.019(4) 0.044(5) 0.025(4) 0.002(4) 0.010(4) -0.002(4)
N8 0.026(4) 0.029(5) 0.030(5) 0.004(4) 0.014(4) 0.012(3)

loop_
_atom_type_symbol
_atom_type_description
_atom_type_scat_dispersion_real
_atom_type_scat_dispersion_imag
_atom_type_scat_source
C C 0.0033 0.0016 'International Tables Vol C Tables 4.2.6.8 and 6.1.1.4'
H H 0.0000 0.0000 'International Tables Vol C Tables 4.2.6.8 and 6.1.1.4'
N N 0.0061 0.0033 'International Tables Vol C Tables 4.2.6.8 and 6.1.1.4'
F F 0.0171 0.0103 'International Tables Vol C Tables 4.2.6.8 and 6.1.1.4'
P P 0.1023 0.0942 'International Tables Vol C Tables 4.2.6.8 and 6.1.1.4'
Pt Pt -1.7033 8.3905 'International Tables Vol C Tables 4.2.6.8 and 6.1.1.4'
O O 0.0106 0.0060 'International Tables Vol C Tables 4.2.6.8 and 6.1.1.4'

loop_
_geom_angle_atom_site_label_1
_geom_angle_atom_site_label_2
_geom_angle_atom_site_label_3
_geom_angle
C2 Pt1 C3 91.2(7)
C2 Pt1 C4 173.4(4)
C3 Pt1 C4 86.3(6)
C2 Pt1 C1 86.4(7)
C3 Pt1 C1 174.6(5)
C4 Pt1 C1 96.6(6)
N1 C1 N2 110.1(13)
N1 C1 Pt1 131.7(11)
N2 C1 Pt1 117.9(11)
N4 C2 N3 104.0(14)
N4 C2 Pt1 129.3(11)
N3 C2 Pt1 125.5(11)
N6 C3 N5 99.9(13)
N6 C3 Pt1 122.4(10)
N5 C3 Pt1 137.6(11)
N7 C4 N8 106.3(12)
N7 C4 Pt1 126.4(10)
N8 C4 Pt1 126.6(9)
C19 C5 C6 130.2(14)
C19 C5 N1 128.5(13)
C6 C5 N1 100.7(13)
C5 C6 N2 112.8(12)
C5 C6 C25 126.8(13)
N2 C6 C25 120.3(13)
N3 C7 C31 126.1(13)
N3 C7 C8 101.5(14)
C31 C7 C8 131.9(16)
N4 C8 C37 123.5(13)
N4 C8 C7 108.1(13)
C37 C8 C7 127.9(14)
C10 C9 N5 113.3(14)
C10 C9 C43 126.5(15)
N5 C9 C43 120.2(13)
C9 C10 N6 99.0(12)
C9 C10 C49 132.5(13)
N6 C10 C49 128.3(12)
C12 C11 N7 109.3(13)
C12 C11 C55 131.7(13)
N7 C11 C55 119.1(11)
C11 C12 N8 104.5(13)
C11 C12 C61 133.4(13)
N8 C12 C61 122.0(12)
N2 C13 N3 115.6(11)
N4 C14 C15 115.6(13)
N5 C15 C14 116.4(13)
N7 C16 N6 105.4(9)
C18 C17 N8 113.4(12)
C17 C18 N1 117.6(14)
C24 C19 C5 123.5(15)
C24 C19 C20 117.1(15)
C5 C19 C20 119.3(13)
C21 C20 C19 115.8(14)
C22 C21 C20 125.5(16)
C21 C22 C23 121.2(16)
C24 C23 C22 116.7(19)
C19 C24 C23 123.7(18)
C30 C25 C26 118.4(13)
C30 C25 C6 123.3(13)
C26 C25 C6 118.2(13)
C25 C26 C27 115.0(15)
C28 C27 C26 119.1(17)
C27 C28 C29 126.4(17)
C30 C29 C28 118.4(16)
C29 C30 C25 121.5(15)
C32 C31 C36 118.7(14)
C32 C31 C7 122.0(13)
C36 C31 C7 119.2(14)
C31 C32 C33 126.1(14)
C34 C33 C32 115.2(14)
C35 C34 C33 120.5(14)
C34 C35 C36 116.3(15)
C31 C36 C35 122.9(14)
C38 C37 C42 115.9(15)
C38 C37 C8 120.8(15)
C42 C37 C8 123.0(14)
C37 C38 C39 120.6(16)
C41 C39 C38 118.9(16)
C41 C40 C42 121.9(13)
C40 C41 C39 118.6(14)
C37 C42 C40 123.1(13)
C48 C43 C44 120.8(16)
C48 C43 C9 119.9(15)
C44 C43 C9 119.3(15)
C45 C44 C43 117.0(16)
C46 C45 C44 123.0(17)
C45 C46 C47 119.1(17)
C46 C47 C48 115.3(15)
C43 C48 C47 124.7(16)
C54 C49 C50 119.4(14)
C54 C49 C10 124.9(13)
C50 C49 C10 115.4(13)
C49 C50 C51 119.0(15)
C52 C51 C50 121.4(15)
C51 C52 C53 113.5(14)
C54 C53 C52 120.5(14)
C53 C54 C49 125.1(14)
C60 C55 C11 122.3(12)
C60 C55 C56 118.0(12)
C11 C55 C56 119.6(11)
C57 C56 C55 116.6(13)
C56 C57 C58 123.9(15)
C59 C58 C57 120.4(18)
C58 C59 C60 123.7(17)
C59 C60 C55 117.3(15)
C66 C61 C62 120.4(16)
C66 C61 C12 119.6(14)
C62 C61 C12 119.9(15)
C63 C62 C61 123(2)
C62 C63 C64 120(2)
C63 C64 C65 120.4(17)
C66 C65 C64 118.2(15)
C65 C66 C61 117.3(16)
O1 C101 C100 96.7(16)
C103 C102 O1 94.0(12)
C201 C200 C203 14.1(19)
C200 C201 C203 157(3)
C200 C201 O2 173(3)
C203 C201 O2 26.1(9)
O2 C202 C203 41.8(11)
O2 C203 C202 66.7(16)
O2 C203 C201 113.4(19)
C202 C203 C201 175.1(19)
O2 C203 C200 122.0(15)
C202 C203 C200 171.0(17)
C201 C203 C200 9.0(12)
F2 P1 F4 95.5(7)
F2 P1 F5 174.4(6)
F4 P1 F5 83.7(6)
F2 P1 F1 94.4(5)
F4 P1 F1 88.9(6)
F5 P1 F1 80.1(4)
F2 P1 F3 84.2(5)
F4 P1 F3 170.8(7)
F5 P1 F3 97.4(5)
F1 P1 F3 100.3(5)
F2 P1 F6 93.3(5)
F4 P1 F6 94.6(6)
F5 P1 F6 92.3(5)
F1 P1 F6 171.3(6)
F3 P1 F6 76.3(5)
F2 P1 F4A 84.8(7)
F4 P1 F4A 18.1(7)
F5 P1 F4A 93.0(6)
F1 P1 F4A 75.1(6)
F3 P1 F4A 167.8(7)
F6 P1 F4A 109.8(7)
F7 P2 F11 176.7(10)
F7 P2 F10 73.6(7)
F11 P2 F10 107.0(8)
F7 P2 F9 105.4(7)
F11 P2 F9 74.5(8)
F10 P2 F9 171.1(6)
F7 P2 F7A 25.2(6)
F11 P2 F7A 151.7(9)
F10 P2 F7A 87.1(6)
F9 P2 F7A 95.4(6)
F7 P2 F12 92.5(7)
F11 P2 F12 84.2(9)
F10 P2 F12 101.6(6)
F9 P2 F12 87.3(6)
F7A P2 F12 68.7(6)
F7 P2 F8 85.1(6)
F11 P2 F8 98.1(8)
F10 P2 F8 88.4(5)
F9 P2 F8 82.7(5)
F7A P2 F8 106.9(5)
F12 P2 F8 168.7(6)
F7 P2 F11A 158.7(8)
F11 P2 F11A 24.3(8)
F10 P2 F11A 93.2(7)
F9 P2 F11A 85.0(7)
F7A P2 F11A 175.3(7)
F12 P2 F11A 106.7(7)
F8 P2 F11A 77.8(5)
C1 N1 C5 112.3(12)
C1 N1 C18 130.0(14)
C5 N1 C18 117.7(13)
C13 N2 C1 127.5(13)
C13 N2 C6 128.5(12)
C1 N2 C6 103.9(12)
C7 N3 C2 115.1(12)
C7 N3 C13 123.5(12)
C2 N3 C13 118.5(13)
C14 N4 C2 121.7(13)
C14 N4 C8 127.0(13)
C2 N4 C8 111.1(12)
C3 N5 C9 109.7(13)
C3 N5 C15 127.8(13)
C9 N5 C15 122.3(13)
C3 N6 C10 118.0(11)
C3 N6 C16 120.0(11)
C10 N6 C16 121.4(11)
C4 N7 C11 108.0(11)
C4 N7 C16 118.9(12)
C11 N7 C16 133.1(11)
C4 N8 C12 111.8(11)
C4 N8 C17 120.8(11)
C12 N8 C17 127.4(12)
F4A F4 P1 97(3)
F4 F4A P1 65(2)
F7A F7 P2 82.9(14)
F7 F7A P2 71.9(14)
F11A F11 P2 91(2)
F11 F11A P2 64.3(19)
C101 O1 C102 101.6(16)
C203 O2 C202 71.5(16)
C203 O2 C201 40.5(13)
C202 O2 C201 111.8(14)

loop_
_geom_bond_atom_site_label_1
_geom_bond_atom_site_label_2
_geom_bond_distance
Pt1 C2 1.941(18)
Pt1 C3 1.970(16)
Pt1 C4 2.038(14)
Pt1 C1 2.103(15)
C1 N1 1.31(2)
C1 N2 1.361(18)
C2 N4 1.376(19)
C2 N3 1.426(18)
C3 N6 1.378(18)
C3 N5 1.387(19)
C4 N7 1.292(17)
C4 N8 1.304(17)
C5 C19 1.39(2)
C5 C6 1.38(2)
C5 N1 1.41(2)
C6 N2 1.390(18)
C6 C25 1.496(18)
C7 N3 1.40(2)
C7 C31 1.43(2)
C7 C8 1.49(2)
C8 N4 1.420(18)
C8 C37 1.47(2)
C9 C10 1.33(2)
C9 N5 1.42(2)
C9 C43 1.59(2)
C10 N6 1.433(17)
C10 C49 1.465(19)
C11 C12 1.261(19)
C11 N7 1.412(17)
C11 C55 1.520(18)
C12 N8 1.386(17)
C12 C61 1.51(2)
C13 N2 1.349(19)
C13 N3 1.455(19)
C14 N4 1.342(18)
C14 C15 1.56(2)
C15 N5 1.460(19)
C16 N7 1.473(16)
C16 N6 1.556(15)
C17 C18 1.44(2)
C17 N8 1.574(16)
C18 N1 1.517(17)
C19 C24 1.34(2)
C19 C20 1.502(19)
C20 C21 1.380(16)
C21 C22 1.27(2)
C22 C23 1.417(18)
C23 C24 1.407(18)
C25 C30 1.41(2)
C25 C26 1.43(2)
C26 C27 1.55(2)
C27 C28 1.23(3)
C28 C29 1.36(2)
C29 C30 1.375(11)
C31 C32 1.26(2)
C31 C36 1.36(2)
C32 C33 1.423(15)
C33 C34 1.413(18)
C34 C35 1.402(19)
C35 C36 1.414(17)
C37 C38 1.32(2)
C37 C42 1.37(2)
C38 C39 1.51(2)
C39 C41 1.37(2)
C40 C41 1.28(2)
C40 C42 1.422(19)
C43 C48 1.24(2)
C43 C44 1.45(2)
C44 C45 1.36(2)
C45 C46 1.367(17)
C46 C47 1.42(2)
C47 C48 1.44(2)
C49 C54 1.33(2)
C49 C50 1.40(2)
C50 C51 1.400(11)
C51 C52 1.40(2)
C52 C53 1.51(2)
C53 C54 1.27(2)
C55 C60 1.42(2)
C55 C56 1.520(19)
C56 C57 1.342(15)
C57 C58 1.349(18)
C58 C59 1.34(2)
C59 C60 1.38(2)
C61 C66 1.36(2)
C61 C62 1.42(2)
C62 C63 1.26(3)
C63 C64 1.30(3)
C64 C65 1.51(3)
C65 C66 1.35(2)
C100 C101 1.467(19)
C101 O1 1.22(2)
C102 C103 1.42(2)
C102 O1 1.81(3)
C200 C201 0.80(3)
C200 C203 2.00(2)
C201 C203 1.24(3)
C201 O2 1.75(3)
C202 O2 1.16(3)
C202 C203 1.20(3)
C203 O2 0.841(15)
P1 F2 1.529(9)
P1 F4 1.531(13)
P1 F5 1.567(9)
P1 F1 1.570(8)
P1 F3 1.603(10)
P1 F6 1.622(11)
P1 F4A 1.679(17)
P2 F7 1.551(14)
P2 F11 1.57(2)
P2 F10 1.583(11)
P2 F9 1.600(11)
P2 F7A 1.620(11)
P2 F12 1.655(13)
P2 F8 1.662(9)
P2 F11A 1.741(14)
F4 F4A 0.526(18)
F7 F7A 0.695(15)
F11 F11A 0.72(2)
